data_7112529
loop_
_publ_author_name
'Chen, Shuo-ping'
'Hu, Le'
'Zhang, Yu-qin'
'Deng, Pu'
'Li, Cong'
'Chen, Xi'
'Yuan, Liang-jie'

_publ_section_title
;
 (AEDPH3)&#x00B7;(BtaH): a novel supramolecular plaster with formaldehyde
 adsorption and formaldehyde/ultraviolet ray-induced luminescence
 switching performance.
;
_journal_issue 4
_journal_name_full 'Chemical communications (Cambridge, England)'
_journal_page_first 552
_journal_page_last 554
_journal_paper_doi 10.1039/c1cc16415e
_journal_volume 48
_journal_year 2012
_chemical_formula_sum 'C8 H14 N4 O6 P2'
_chemical_formula_weight 324.17
_chemical_name_systematic
;
?
;
_space_group_IT_number 2
_symmetry_cell_setting triclinic
_symmetry_space_group_name_Hall '-P 1'
_symmetry_space_group_name_H-M 'P -1'
_atom_sites_solution_hydrogens geom
_atom_sites_solution_primary direct
_atom_sites_solution_secondary difmap
_audit_creation_method SHELXL-97
_cell_angle_alpha 94.059(4)
_cell_angle_beta 95.706(4)
_cell_angle_gamma 99.278(4)
_cell_formula_units_Z 2
_cell_length_a 5.4483(15)
_cell_length_b 9.366(3)
_cell_length_c 12.918(4)
_cell_measurement_reflns_used 1783
_cell_measurement_temperature 273(2)
_cell_measurement_theta_max 0.00
_cell_measurement_theta_min 0.00
_cell_volume 644.8(3)
_computing_cell_refinement 'Bruker SMART'
_computing_data_collection 'Bruker SMART'
_computing_data_reduction 'Bruker SAINT'
_computing_molecular_graphics 'Bruker SHELXTL'
_computing_publication_material 'Bruker SHELXTL'
_computing_structure_refinement 'SHELXL-97 (Sheldrick, 1997)'
_computing_structure_solution 'SHELXS-97 (Sheldrick, 1990)'
_diffrn_ambient_temperature 273(2)
_diffrn_measured_fraction_theta_full 0.975
_diffrn_measured_fraction_theta_max 0.975
_diffrn_measurement_device_type 'CCD area detector'
_diffrn_measurement_method 'phi and omega scans'
_diffrn_radiation_monochromator graphite
_diffrn_radiation_source 'fine-focus sealed tube'
_diffrn_radiation_type MoK\a
_diffrn_radiation_wavelength 0.71073
_diffrn_reflns_av_R_equivalents 0.0235
_diffrn_reflns_av_sigmaI/netI 0.0408
_diffrn_reflns_limit_h_max 6
_diffrn_reflns_limit_h_min -5
_diffrn_reflns_limit_k_max 11
_diffrn_reflns_limit_k_min -11
_diffrn_reflns_limit_l_max 15
_diffrn_reflns_limit_l_min -14
_diffrn_reflns_number 3638
_diffrn_reflns_theta_full 26.00
_diffrn_reflns_theta_max 26.00
_diffrn_reflns_theta_min 2.21
_exptl_absorpt_coefficient_mu 0.370
_exptl_absorpt_correction_T_max 0.9569
_exptl_absorpt_correction_T_min 0.9263
_exptl_absorpt_correction_type multi-scan
_exptl_absorpt_process_details SADABS
_exptl_crystal_colour colorless
_exptl_crystal_density_diffrn 1.670
_exptl_crystal_density_method 'not measured'
_exptl_crystal_description block
_exptl_crystal_F_000 336
_exptl_crystal_size_max 0.21
_exptl_crystal_size_mid 0.20
_exptl_crystal_size_min 0.12
_refine_diff_density_max 0.871
_refine_diff_density_min -0.582
_refine_diff_density_rms 0.114
_refine_ls_extinction_method none
_refine_ls_goodness_of_fit_ref 1.030
_refine_ls_hydrogen_treatment mixed
_refine_ls_matrix_type full
_refine_ls_number_parameters 199
_refine_ls_number_reflns 2465
_refine_ls_number_restraints 4
_refine_ls_restrained_S_all 1.029
_refine_ls_R_factor_all 0.0674
_refine_ls_R_factor_gt 0.0580
_refine_ls_shift/su_max 0.000
_refine_ls_shift/su_mean 0.000
_refine_ls_structure_factor_coef Fsqd
_refine_ls_weighting_details 'calc w=1/[\s^2^(Fo^2^)+(0.1341P)^2^+0.0522P] where P=(Fo^2^+2Fc^2^)/3'
_refine_ls_weighting_scheme calc
_refine_ls_wR_factor_gt 0.1642
_refine_ls_wR_factor_ref 0.1753
_reflns_number_gt 2042
_reflns_number_total 2465
_reflns_threshold_expression >2sigma(I)
_cod_data_source_file c1cc16415e.txt
_cod_data_source_block 100402csp_0m
_cod_depositor_comments
;
The following automatic conversions were performed:

'_symmetry_cell_setting' value 'Triclinic' changed to 'triclinic'
according to
/usr/data/users/saulius/automatic-downloads/retrospective/RSC/lib/dictionaries/cif_core.dic
dictionary named 'cif_core.dic' version 2.4.2 from
2011-04-26.

'_exptl_absorpt_correction_type' value 'Multi-scan'
changed to 'multi-scan' according to
/usr/data/users/saulius/automatic-downloads/retrospective/RSC/lib/dictionaries/cif_core.dic
dictionary named 'cif_core.dic' version 2.4.2 from 2011-04-26.

Automatic conversion script
Id: cif_fix_values 2281 2013-09-26 08:29:07Z andrius 
;
_cod_original_sg_symbol_H-M P-1
_cod_database_code 7112529

loop_
_symmetry_equiv_pos_as_xyz
'x, y, z'
'-x, -y, -z'

loop_
_atom_site_label
_atom_site_type_symbol
_atom_site_fract_x
_atom_site_fract_y
_atom_site_fract_z
_atom_site_U_iso_or_equiv
_atom_site_adp_type
_atom_site_occupancy
_atom_site_symmetry_multiplicity
_atom_site_calc_flag
_atom_site_refinement_flags
C1 C 0.3619(5) 0.7465(3) 0.3738(2) 0.0235(6) Uani 1 1 d .
C2 C 0.2463(6) 0.5973(3) 0.3164(2) 0.0335(7) Uani 1 1 d .
H2A H 0.1418 0.5427 0.3604 0.050 Uiso 1 1 calc R
H2B H 0.3776 0.5454 0.2998 0.050 Uiso 1 1 calc R
H2C H 0.1477 0.6109 0.2532 0.050 Uiso 1 1 calc R
C3 C -0.0891(7) 0.8158(4) 0.8876(2) 0.0379(8) Uani 1 1 d .
C4 C -0.0296(6) 0.7530(3) 0.9797(2) 0.0328(7) Uani 1 1 d .
C5 C 0.1479(7) 0.6598(3) 0.9867(3) 0.0411(8) Uani 1 1 d .
H5 H 0.1936 0.6207 1.0485 0.049 Uiso 1 1 calc R
C6 C 0.2493(7) 0.6304(4) 0.8961(3) 0.0508(9) Uani 1 1 d .
H6 H 0.3650 0.5675 0.8965 0.061 Uiso 1 1 calc R
C7 C 0.1866(8) 0.6906(5) 0.8034(3) 0.0587(11) Uani 1 1 d .
H7 H 0.2614 0.6660 0.7445 0.070 Uiso 1 1 calc R
C8 C 0.0177(8) 0.7851(4) 0.7961(3) 0.0510(10) Uani 1 1 d .
H8 H -0.0227 0.8260 0.7344 0.061 Uiso 1 1 calc R
H2 H -0.311(8) 0.963(3) 0.871(3) 0.055(12) Uiso 1 1 d D
H4 H -0.170(7) 0.797(4) 1.1151(10) 0.038(9) Uiso 1 1 d D
H9 H 0.618(7) 1.053(3) 0.376(3) 0.051(12) Uiso 1 1 d D
H10 H 0.298(9) 0.5517(18) 0.537(3) 0.072(15) Uiso 1 1 d D
N1 N 0.1483(4) 0.8240(3) 0.39907(18) 0.0265(5) Uani 1 1 d .
H1A H 0.0465 0.8257 0.3410 0.040 Uiso 1 1 calc R
H1B H 0.2095 0.9145 0.4255 0.040 Uiso 1 1 calc R
H1C H 0.0636 0.7771 0.4455 0.040 Uiso 1 1 calc R
N2 N -0.2540(6) 0.9054(3) 0.9121(2) 0.0408(7) Uani 1 1 d D
N3 N -0.3008(5) 0.9011(3) 1.0091(2) 0.0398(7) Uani 1 1 d .
N4 N -0.1690(5) 0.8081(3) 1.0501(2) 0.0337(6) Uani 1 1 d D
O1 O 0.6154(4) 0.8713(2) 0.55942(16) 0.0337(5) Uani 1 1 d .
O2 O 0.3403(4) 0.6348(2) 0.55898(16) 0.0284(5) Uani 1 1 d D
O3 O 0.7476(4) 0.6450(2) 0.47561(16) 0.0291(5) Uani 1 1 d .
O4 O 0.7278(4) 0.7734(2) 0.24171(16) 0.0343(5) Uani 1 1 d .
O5 O 0.3403(4) 0.8938(2) 0.20573(16) 0.0353(5) Uani 1 1 d .
O6 O 0.6910(4) 0.9939(2) 0.35053(18) 0.0366(5) Uani 1 1 d D
P1 P 0.54109(13) 0.72566(7) 0.49971(5) 0.0235(3) Uani 1 1 d .
P2 P 0.53891(13) 0.85666(8) 0.28309(5) 0.0259(3) Uani 1 1 d .

loop_
_atom_site_aniso_label
_atom_site_aniso_U_11
_atom_site_aniso_U_22
_atom_site_aniso_U_33
_atom_site_aniso_U_23
_atom_site_aniso_U_13
_atom_site_aniso_U_12
C1 0.0161(14) 0.0272(13) 0.0280(14) 0.0045(11) 0.0051(10) 0.0035(11)
C2 0.0312(17) 0.0323(15) 0.0355(16) 0.0014(12) 0.0039(13) 0.0015(13)
C3 0.0355(19) 0.0381(16) 0.0349(17) 0.0053(13) 0.0032(13) -0.0095(14)
C4 0.0280(17) 0.0338(15) 0.0361(16) 0.0039(12) 0.0095(13) -0.0007(13)
C5 0.038(2) 0.0378(17) 0.0470(19) 0.0061(14) 0.0077(15) 0.0018(15)
C6 0.039(2) 0.047(2) 0.066(2) -0.0038(18) 0.0186(18) 0.0013(17)
C7 0.054(3) 0.065(2) 0.050(2) -0.0114(19) 0.0251(18) -0.015(2)
C8 0.052(2) 0.062(2) 0.0307(18) 0.0062(16) 0.0074(15) -0.018(2)
N1 0.0164(12) 0.0311(12) 0.0337(13) 0.0071(10) 0.0069(9) 0.0045(10)
N2 0.0391(17) 0.0394(15) 0.0429(16) 0.0153(13) -0.0011(13) 0.0017(13)
N3 0.0335(16) 0.0417(15) 0.0441(16) 0.0101(12) 0.0027(12) 0.0047(12)
N4 0.0335(15) 0.0396(14) 0.0304(14) 0.0104(11) 0.0070(11) 0.0078(12)
O1 0.0316(13) 0.0319(11) 0.0365(12) 0.0040(9) 0.0022(9) 0.0025(9)
O2 0.0235(11) 0.0303(11) 0.0342(11) 0.0091(9) 0.0136(8) 0.0033(9)
O3 0.0165(10) 0.0302(10) 0.0438(12) 0.0108(9) 0.0095(8) 0.0068(8)
O4 0.0258(12) 0.0492(13) 0.0339(11) 0.0109(10) 0.0124(9) 0.0162(10)
O5 0.0222(11) 0.0492(13) 0.0379(12) 0.0189(10) 0.0063(9) 0.0084(10)
O6 0.0270(13) 0.0365(12) 0.0454(13) 0.0071(10) 0.0107(10) -0.0029(10)
P1 0.0174(4) 0.0257(4) 0.0286(4) 0.0069(3) 0.0054(3) 0.0038(3)
P2 0.0171(4) 0.0340(5) 0.0291(5) 0.0098(3) 0.0076(3) 0.0052(3)

loop_
_atom_type_symbol
_atom_type_description
_atom_type_scat_dispersion_real
_atom_type_scat_dispersion_imag
_atom_type_scat_source
C C 0.0033 0.0016 'International Tables Vol C Tables 4.2.6.8 and 6.1.1.4'
H H 0.0000 0.0000 'International Tables Vol C Tables 4.2.6.8 and 6.1.1.4'
N N 0.0061 0.0033 'International Tables Vol C Tables 4.2.6.8 and 6.1.1.4'
O O 0.0106 0.0060 'International Tables Vol C Tables 4.2.6.8 and 6.1.1.4'
P P 0.1023 0.0942 'International Tables Vol C Tables 4.2.6.8 and 6.1.1.4'

loop_
_geom_angle_atom_site_label_1
_geom_angle_atom_site_label_2
_geom_angle_atom_site_label_3
_geom_angle
N1 C1 C2 107.6(2)
N1 C1 P1 107.00(17)
C2 C1 P1 111.02(19)
N1 C1 P2 106.66(16)
C2 C1 P2 108.77(19)
P1 C1 P2 115.43(15)
C1 C2 H2A 109.5
C1 C2 H2B 109.5
H2A C2 H2B 109.5
C1 C2 H2C 109.5
H2A C2 H2C 109.5
H2B C2 H2C 109.5
N2 C3 C4 105.1(3)
N2 C3 C8 132.9(3)
C4 C3 C8 122.0(4)
N4 C4 C3 104.8(3)
N4 C4 C5 133.4(3)
C3 C4 C5 121.7(3)
C6 C5 C4 115.4(3)
C6 C5 H5 122.3
C4 C5 H5 122.3
C5 C6 C7 123.0(4)
C5 C6 H6 118.5
C7 C6 H6 118.5
C8 C7 C6 122.2(3)
C8 C7 H7 118.9
C6 C7 H7 118.9
C7 C8 C3 115.6(4)
C7 C8 H8 122.2
C3 C8 H8 122.2
C1 N1 H1A 109.5
C1 N1 H1B 109.5
H1A N1 H1B 109.5
C1 N1 H1C 109.5
H1A N1 H1C 109.5
H1B N1 H1C 109.5
N3 N2 C3 111.9(3)
N3 N2 H2 123(3)
C3 N2 H2 125(3)
N2 N3 N4 106.4(3)
N3 N4 C4 111.7(3)
N3 N4 H4 118(2)
C4 N4 H4 130(2)
P1 O2 H10 115(4)
P2 O6 H9 119(3)
O1 P1 O3 117.01(12)
O1 P1 O2 107.14(12)
O3 P1 O2 112.55(11)
O1 P1 C1 108.87(12)
O3 P1 C1 107.31(12)
O2 P1 C1 103.00(13)
O5 P2 O4 117.51(12)
O5 P2 O6 112.49(13)
O4 P2 O6 106.60(13)
O5 P2 C1 104.23(13)
O4 P2 C1 109.04(12)
O6 P2 C1 106.43(12)

loop_
_geom_bond_atom_site_label_1
_geom_bond_atom_site_label_2
_geom_bond_distance
C1 N1 1.517(3)
C1 C2 1.542(4)
C1 P1 1.851(3)
C1 P2 1.856(3)
C2 H2A 0.9600
C2 H2B 0.9600
C2 H2C 0.9600
C3 N2 1.369(4)
C3 C4 1.396(4)
C3 C8 1.400(5)
C4 N4 1.366(4)
C4 C5 1.404(5)
C5 C6 1.372(5)
C5 H5 0.9300
C6 C7 1.394(6)
C6 H6 0.9300
C7 C8 1.377(6)
C7 H7 0.9300
C8 H8 0.9300
N1 H1A 0.8900
N1 H1B 0.8900
N1 H1C 0.8900
N2 N3 1.306(4)
N2 H2 0.849(10)
N3 N4 1.322(4)
N4 H4 0.853(10)
O1 P1 1.493(2)
O2 P1 1.570(2)
O2 H10 0.798(10)
O3 P1 1.498(2)
O4 P2 1.504(2)
O5 P2 1.498(2)
O6 P2 1.566(2)
O6 H9 0.801(10)

loop_
_geom_hbond_atom_site_label_D
_geom_hbond_atom_site_label_H
_geom_hbond_atom_site_label_A
_geom_hbond_distance_DH
_geom_hbond_distance_HA
_geom_hbond_distance_DA
_geom_hbond_angle_DHA
_geom_hbond_site_symmetry_A
N1 H1C O3 0.89 2.04 2.835(3) 148.1 1_455
N1 H1B O1 0.89 2.07 2.925(3) 162.1 2_676
N1 H1A O4 0.89 2.02 2.862(3) 156.6 1_455
O2 H10 O3 0.798(10) 1.812(17) 2.585(3) 163(5) 2_666
O6 H9 O1 0.801(10) 1.800(18) 2.567(3) 160(4) 2_676
N4 H4 O4 0.853(10) 1.796(15) 2.623(3) 163(4) 1_456
N2 H2 O5 0.849(10) 1.748(16) 2.574(3) 164(4) 2_576

loop_
_geom_torsion_atom_site_label_1
_geom_torsion_atom_site_label_2
_geom_torsion_atom_site_label_3
_geom_torsion_atom_site_label_4
_geom_torsion
N2 C3 C4 N4 1.4(3)
C8 C3 C4 N4 -179.8(3)
N2 C3 C4 C5 -176.3(3)
C8 C3 C4 C5 2.4(5)
N4 C4 C5 C6 -179.7(3)
C3 C4 C5 C6 -2.7(5)
C4 C5 C6 C7 1.4(5)
C5 C6 C7 C8 0.3(6)
C6 C7 C8 C3 -0.7(5)
N2 C3 C8 C7 177.7(3)
C4 C3 C8 C7 -0.7(5)
C4 C3 N2 N3 -0.7(3)
C8 C3 N2 N3 -179.2(4)
C3 N2 N3 N4 -0.4(3)
N2 N3 N4 C4 1.4(4)
C3 C4 N4 N3 -1.8(4)
C5 C4 N4 N3 175.6(3)
N1 C1 P1 O1 -54.25(19)
C2 C1 P1 O1 -171.37(19)
P2 C1 P1 O1 64.26(17)
N1 C1 P1 O3 178.21(15)
C2 C1 P1 O3 61.1(2)
P2 C1 P1 O3 -63.28(17)
N1 C1 P1 O2 59.24(18)
C2 C1 P1 O2 -57.9(2)
P2 C1 P1 O2 177.75(13)
N1 C1 P2 O5 -44.72(19)
C2 C1 P2 O5 71.1(2)
P1 C1 P2 O5 -163.42(14)
N1 C1 P2 O4 -171.00(16)
C2 C1 P2 O4 -55.2(2)
P1 C1 P2 O4 70.30(18)
N1 C1 P2 O6 74.37(19)
C2 C1 P2 O6 -169.86(19)
P1 C1 P2 O6 -44.33(18)
